data_4065749
loop_
_publ_author_name
'Moore, Angela'
'Ortin, Yannick'
'M\"uller-Bunz, Helge'
'McGlinchey, Michael J.'

_publ_section_title
;
 Alkynyl-Dicobalt Hexacarbonyl Complexes of Menthyl Cations: Isolobal
 Substitution of [Co(CO)3]+by Fe(CO)3as a Structural Model&#x2020;
;
_journal_issue 21
_journal_name_full Organometallics
_journal_page_first 4882
_journal_paper_doi 10.1021/om100107x
_journal_volume 29
_journal_year 2010
_chemical_absolute_configuration ad
_chemical_formula_moiety 'C41 H38 O5 P Fe Co'
_chemical_formula_sum 'C41 H38 Co Fe O5 P'
_chemical_formula_weight 756.46
_chemical_name_systematic
; 
 ? 
;
_space_group_IT_number 1
_symmetry_cell_setting triclinic
_symmetry_space_group_name_Hall 'P 1'
_symmetry_space_group_name_H-M 'P 1'
_atom_sites_solution_hydrogens geom
_atom_sites_solution_primary direct
_atom_sites_solution_secondary difmap
_audit_creation_method SHELXL-97
_cell_angle_alpha 92.937(2)
_cell_angle_beta 95.426(2)
_cell_angle_gamma 95.175(2)
_cell_formula_units_Z 2
_cell_length_a 9.6326(10)
_cell_length_b 13.7749(14)
_cell_length_c 13.8541(14)
_cell_measurement_reflns_used 8111
_cell_measurement_temperature 100(2)
_cell_measurement_theta_max 30.24
_cell_measurement_theta_min 2.16
_cell_volume 1819.3(3)
_computing_cell_refinement 'Bruker SAINT'
_computing_data_collection 'Bruker SMART'
_computing_data_reduction 'Bruker SAINT'
_computing_molecular_graphics 'Bruker SHELXTL'
_computing_publication_material 'Bruker SHELXTL'
_computing_structure_refinement 'SHELXL-97 (Sheldrick, 1997)'
_computing_structure_solution 'SHELXS-97 (Sheldrick, 1990)'
_diffrn_ambient_temperature 100(2)
_diffrn_detector_area_resol_mean 8.366
_diffrn_measured_fraction_theta_full 0.993
_diffrn_measured_fraction_theta_max 0.993
_diffrn_measurement_device_type 'CCD area detector'
_diffrn_measurement_method '\f and \w scans'
_diffrn_radiation_monochromator graphite
_diffrn_radiation_source 'sealed tube'
_diffrn_radiation_type MoK\a
_diffrn_radiation_wavelength 0.71073
_diffrn_reflns_av_R_equivalents 0.0260
_diffrn_reflns_av_sigmaI/netI 0.0460
_diffrn_reflns_limit_h_max 13
_diffrn_reflns_limit_h_min -13
_diffrn_reflns_limit_k_max 19
_diffrn_reflns_limit_k_min -19
_diffrn_reflns_limit_l_max 19
_diffrn_reflns_limit_l_min -19
_diffrn_reflns_number 42509
_diffrn_reflns_theta_full 30.54
_diffrn_reflns_theta_max 30.54
_diffrn_reflns_theta_min 2.03
_exptl_absorpt_coefficient_mu 0.942
_exptl_absorpt_correction_T_max 0.9723
_exptl_absorpt_correction_T_min 0.8012
_exptl_absorpt_correction_type multi-scan
_exptl_absorpt_process_details
; 
 SADABS v.2.10 (Bruker,2003) was used for absorption correction. 
 R(int) for selected reflections was 0.054 before and 0.024 after 
 correction. The Ratio of minimum to maximum transmission is 0.823978. 
 The \l/2 correction factor is 0.0015 
;
_exptl_crystal_colour red
_exptl_crystal_density_diffrn 1.381
_exptl_crystal_density_method 'not measured'
_exptl_crystal_description plate
_exptl_crystal_F_000 784
_exptl_crystal_size_max 0.60
_exptl_crystal_size_mid 0.40
_exptl_crystal_size_min 0.03
_refine_diff_density_max 0.871
_refine_diff_density_min -0.249
_refine_diff_density_rms 0.075
_refine_ls_abs_structure_details 'Flack H D (1983), Acta Cryst. A39, 876-881'
_refine_ls_abs_structure_Flack -0.010(6)
_refine_ls_extinction_method none
_refine_ls_goodness_of_fit_ref 1.021
_refine_ls_hydrogen_treatment constr
_refine_ls_matrix_type full
_refine_ls_number_parameters 889
_refine_ls_number_reflns 21881
_refine_ls_number_restraints 3
_refine_ls_restrained_S_all 1.021
_refine_ls_R_factor_all 0.0436
_refine_ls_R_factor_gt 0.0382
_refine_ls_shift/su_max 0.003
_refine_ls_shift/su_mean 0.000
_refine_ls_structure_factor_coef Fsqd
_refine_ls_weighting_details 'calc w=1/[\s^2^(Fo^2^)+(0.0538P)^2^+0.0000P] where P=(Fo^2^+2Fc^2^)/3'
_refine_ls_weighting_scheme calc
_refine_ls_wR_factor_gt 0.0872
_refine_ls_wR_factor_ref 0.0897
_reflns_number_gt 19990
_reflns_number_total 21881
_reflns_threshold_expression I>2\s(I)
_cod_data_source_file om100107x_si_001.cif
_cod_data_source_block mjm257(14S)
_cod_original_formula_sum 'C41 H38 O5 P Fe Co'
_cod_database_code 4065749

loop_
_symmetry_equiv_pos_as_xyz
'x, y, z'

loop_
_atom_site_label
_atom_site_type_symbol
_atom_site_fract_x
_atom_site_fract_y
_atom_site_fract_z
_atom_site_U_iso_or_equiv
_atom_site_adp_type
_atom_site_occupancy
_atom_site_symmetry_multiplicity
_atom_site_calc_flag
_atom_site_refinement_flags
Co1 Co 0.35680(3) 0.855526(18) 0.179845(18) 0.01231(6) Uani 1 1 d .
Fe1 Fe 0.34071(3) 1.02381(2) 0.11947(2) 0.01429(6) Uani 1 1 d .
C1 C 0.1467(2) 0.93495(15) 0.02640(15) 0.0161(4) Uani 1 1 d .
C2 C 0.0196(2) 0.99281(16) 0.00242(16) 0.0195(4) Uani 1 1 d .
H2 H 0.0548 1.0512 -0.0313 0.023 Uiso 1 1 calc R
C3 C -0.0543(2) 1.03198(16) 0.08863(16) 0.0192(4) Uani 1 1 d .
H3 H 0.0184 1.0510 0.1443 0.023 Uiso 1 1 calc R
C4 C -0.1247(3) 1.12288(18) 0.06093(17) 0.0243(5) Uani 1 1 d .
H4A H -0.1913 1.1069 0.0031 0.036 Uiso 1 1 calc R
H4B H -0.0534 1.1742 0.0471 0.036 Uiso 1 1 calc R
H4C H -0.1747 1.1459 0.1148 0.036 Uiso 1 1 calc R
C5 C -0.1644(3) 0.95687(19) 0.12269(19) 0.0274(5) Uani 1 1 d .
H5A H -0.1929 0.9806 0.1850 0.041 Uiso 1 1 calc R
H5B H -0.1241 0.8945 0.1304 0.041 Uiso 1 1 calc R
H5C H -0.2462 0.9476 0.0743 0.041 Uiso 1 1 calc R
C6 C -0.0903(3) 0.93218(19) -0.07173(19) 0.0283(5) Uani 1 1 d .
H6A H -0.1319 0.8755 -0.0397 0.034 Uiso 1 1 calc R
H6B H -0.1664 0.9731 -0.0911 0.034 Uiso 1 1 calc R
C7 C -0.0285(3) 0.8955(2) -0.16270(18) 0.0320(6) Uani 1 1 d .
H7A H -0.1032 0.8592 -0.2080 0.038 Uiso 1 1 calc R
H7B H 0.0122 0.9516 -0.1960 0.038 Uiso 1 1 calc R
C8 C 0.0840(3) 0.82926(18) -0.13465(17) 0.0259(5) Uani 1 1 d .
H8 H 0.0409 0.7733 -0.1009 0.031 Uiso 1 1 calc R
C9 C 0.1486(4) 0.7887(2) -0.22247(19) 0.0375(7) Uani 1 1 d .
H9A H 0.1864 0.8428 -0.2585 0.056 Uiso 1 1 calc R
H9B H 0.0768 0.7476 -0.2647 0.056 Uiso 1 1 calc R
H9C H 0.2244 0.7495 -0.2007 0.056 Uiso 1 1 calc R
C10 C 0.1975(3) 0.88635(18) -0.06382(16) 0.0248(5) Uani 1 1 d .
H10A H 0.2671 0.8413 -0.0424 0.030 Uiso 1 1 calc R
H10B H 0.2463 0.9376 -0.0993 0.030 Uiso 1 1 calc R
C11 C 0.1929(2) 0.90961(14) 0.11932(14) 0.0133(4) Uani 1 1 d .
C12 C 0.2248(2) 0.95472(15) 0.21019(15) 0.0139(4) Uani 1 1 d .
C13 C 0.1668(2) 0.97971(15) 0.30116(15) 0.0148(4) Uani 1 1 d .
C14 C 0.2413(3) 1.04577(16) 0.37145(16) 0.0219(4) Uani 1 1 d .
H14 H 0.3293 1.0770 0.3590 0.026 Uiso 1 1 calc R
C15 C 0.1881(3) 1.06648(19) 0.45984(18) 0.0305(6) Uani 1 1 d .
H15 H 0.2402 1.1113 0.5071 0.037 Uiso 1 1 calc R
C16 C 0.0600(3) 1.02190(19) 0.47858(19) 0.0344(6) Uani 1 1 d .
H16 H 0.0241 1.0357 0.5388 0.041 Uiso 1 1 calc R
C17 C -0.0156(3) 0.95732(18) 0.40963(19) 0.0293(5) Uani 1 1 d .
H17 H -0.1045 0.9276 0.4221 0.035 Uiso 1 1 calc R
C18 C 0.0373(2) 0.93519(16) 0.32157(17) 0.0209(4) Uani 1 1 d .
H18 H -0.0150 0.8896 0.2751 0.025 Uiso 1 1 calc R
P1 P 0.25503(5) 0.72027(4) 0.23278(4) 0.01238(9) Uani 1 1 d .
C19 C 0.0680(2) 0.69868(14) 0.19507(15) 0.0149(4) Uani 1 1 d .
C20 C 0.0225(2) 0.69498(16) 0.09610(16) 0.0199(4) Uani 1 1 d .
H20 H 0.0892 0.7027 0.0501 0.024 Uiso 1 1 calc R
C21 C -0.1192(3) 0.68016(17) 0.06423(18) 0.0258(5) Uani 1 1 d .
H21 H -0.1490 0.6756 -0.0033 0.031 Uiso 1 1 calc R
C22 C -0.2175(2) 0.67206(18) 0.1315(2) 0.0276(5) Uani 1 1 d .
H22 H -0.3146 0.6621 0.1099 0.033 Uiso 1 1 calc R
C23 C -0.1738(2) 0.67857(18) 0.2301(2) 0.0266(5) Uani 1 1 d .
H23 H -0.2409 0.6750 0.2761 0.032 Uiso 1 1 calc R
C24 C -0.0314(2) 0.69030(16) 0.26169(17) 0.0200(4) Uani 1 1 d .
H24 H -0.0018 0.6926 0.3292 0.024 Uiso 1 1 calc R
C25 C 0.2648(2) 0.70682(15) 0.36399(14) 0.0142(4) Uani 1 1 d .
C26 C 0.2799(2) 0.79017(16) 0.42828(16) 0.0174(4) Uani 1 1 d .
H26 H 0.2887 0.8533 0.4037 0.021 Uiso 1 1 calc R
C27 C 0.2821(2) 0.78053(18) 0.52808(16) 0.0200(4) Uani 1 1 d .
H27 H 0.2914 0.8371 0.5712 0.024 Uiso 1 1 calc R
C28 C 0.2707(2) 0.68870(19) 0.56451(16) 0.0229(5) Uani 1 1 d .
H28 H 0.2730 0.6823 0.6326 0.027 Uiso 1 1 calc R
C29 C 0.2559(2) 0.60602(17) 0.50137(17) 0.0214(4) Uani 1 1 d .
H29 H 0.2485 0.5431 0.5266 0.026 Uiso 1 1 calc R
C30 C 0.2519(2) 0.61437(16) 0.40185(16) 0.0175(4) Uani 1 1 d .
H30 H 0.2403 0.5573 0.3592 0.021 Uiso 1 1 calc R
C31 C 0.3272(2) 0.60868(14) 0.19163(15) 0.0149(4) Uani 1 1 d .
C32 C 0.2564(3) 0.53882(17) 0.12432(17) 0.0219(4) Uani 1 1 d .
H32 H 0.1642 0.5474 0.0973 0.026 Uiso 1 1 calc R
C33 C 0.3194(3) 0.45630(18) 0.09612(19) 0.0290(5) Uani 1 1 d .
H33 H 0.2699 0.4089 0.0503 0.035 Uiso 1 1 calc R
C34 C 0.4534(3) 0.44294(18) 0.13431(19) 0.0274(5) Uani 1 1 d .
H34 H 0.4966 0.3869 0.1144 0.033 Uiso 1 1 calc R
C35 C 0.5248(2) 0.51212(17) 0.20219(19) 0.0246(5) Uani 1 1 d .
H35 H 0.6164 0.5028 0.2297 0.030 Uiso 1 1 calc R
C36 C 0.4625(2) 0.59464(16) 0.22973(17) 0.0215(4) Uani 1 1 d .
H36 H 0.5127 0.6422 0.2752 0.026 Uiso 1 1 calc R
C37 C 0.4440(2) 0.80163(16) 0.08430(16) 0.0201(4) Uani 1 1 d .
O37 O 0.5026(2) 0.76905(16) 0.02463(13) 0.0351(4) Uani 1 1 d .
C38 C 0.4980(2) 0.87422(16) 0.27596(16) 0.0185(4) Uani 1 1 d .
O38 O 0.58766(19) 0.88533(14) 0.33591(13) 0.0316(4) Uani 1 1 d .
C39 C 0.4824(2) 1.07232(17) 0.20624(17) 0.0214(4) Uani 1 1 d .
O39 O 0.5730(2) 1.10418(14) 0.26065(15) 0.0323(4) Uani 1 1 d .
C40 C 0.2655(2) 1.13686(16) 0.11060(16) 0.0182(4) Uani 1 1 d .
O40 O 0.22025(19) 1.21112(12) 0.10762(14) 0.0270(4) Uani 1 1 d .
C41 C 0.4471(2) 1.02361(17) 0.01853(17) 0.0217(4) Uani 1 1 d .
O41 O 0.5170(2) 1.02376(15) -0.04432(14) 0.0347(4) Uani 1 1 d .
Co2 Co 0.85277(3) 0.36874(2) 0.655895(19) 0.01478(6) Uani 1 1 d .
Fe2 Fe 0.82575(3) 0.33739(2) 0.83210(2) 0.01888(7) Uani 1 1 d .
C42 C 0.6322(2) 0.42102(17) 0.79265(16) 0.0204(4) Uani 1 1 d .
C43 C 0.4981(3) 0.38923(17) 0.83947(17) 0.0225(4) Uani 1 1 d .
H43 H 0.5186 0.4078 0.9105 0.027 Uiso 1 1 calc R
C44 C 0.4497(3) 0.27879(17) 0.83116(17) 0.0242(5) Uani 1 1 d .
H44 H 0.5357 0.2430 0.8374 0.029 Uiso 1 1 calc R
C45 C 0.3635(3) 0.2511(2) 0.91515(18) 0.0292(5) Uani 1 1 d .
H45A H 0.2789 0.2859 0.9116 0.044 Uiso 1 1 calc R
H45B H 0.4198 0.2694 0.9772 0.044 Uiso 1 1 calc R
H45C H 0.3369 0.1806 0.9102 0.044 Uiso 1 1 calc R
C46 C 0.3647(3) 0.24154(19) 0.73565(19) 0.0276(5) Uani 1 1 d .
H46A H 0.2764 0.2719 0.7295 0.041 Uiso 1 1 calc R
H46B H 0.3449 0.1705 0.7350 0.041 Uiso 1 1 calc R
H46C H 0.4184 0.2584 0.6812 0.041 Uiso 1 1 calc R
C47 C 0.3804(3) 0.45109(18) 0.80144(19) 0.0262(5) Uani 1 1 d .
H47A H 0.3552 0.4338 0.7313 0.031 Uiso 1 1 calc R
H47B H 0.2963 0.4345 0.8355 0.031 Uiso 1 1 calc R
C48 C 0.4217(3) 0.56064(19) 0.8159(2) 0.0291(5) Uani 1 1 d .
H48A H 0.3427 0.5963 0.7905 0.035 Uiso 1 1 calc R
H48B H 0.4425 0.5792 0.8861 0.035 Uiso 1 1 calc R
C49 C 0.5497(3) 0.58912(18) 0.76352(19) 0.0265(5) Uani 1 1 d .
H49 H 0.5254 0.5716 0.6926 0.032 Uiso 1 1 calc R
C50 C 0.5946(3) 0.69895(18) 0.7763(2) 0.0329(6) Uani 1 1 d .
H50A H 0.5216 0.7348 0.7444 0.049 Uiso 1 1 calc R
H50B H 0.6824 0.7132 0.7471 0.049 Uiso 1 1 calc R
H50C H 0.6085 0.7191 0.8457 0.049 Uiso 1 1 calc R
C51 C 0.6704(2) 0.53071(17) 0.79978(18) 0.0233(4) Uani 1 1 d .
H51A H 0.7504 0.5458 0.7614 0.028 Uiso 1 1 calc R
H51B H 0.7012 0.5520 0.8684 0.028 Uiso 1 1 calc R
C52 C 0.6859(2) 0.36211(17) 0.72196(16) 0.0184(4) Uani 1 1 d .
C53 C 0.7202(2) 0.27001(17) 0.71054(16) 0.0210(4) Uani 1 1 d .
C54 C 0.6717(3) 0.16793(17) 0.67793(18) 0.0228(4) Uani 1 1 d .
C55 C 0.6309(3) 0.14118(19) 0.5796(2) 0.0299(5) Uani 1 1 d .
H55 H 0.6337 0.1895 0.5331 0.036 Uiso 1 1 calc R
C56 C 0.5868(3) 0.0453(2) 0.5499(2) 0.0360(6) Uani 1 1 d .
H56 H 0.5577 0.0283 0.4833 0.043 Uiso 1 1 calc R
C57 C 0.5845(3) -0.0268(2) 0.6169(2) 0.0391(7) Uani 1 1 d .
H57 H 0.5551 -0.0929 0.5961 0.047 Uiso 1 1 calc R
C58 C 0.6254(3) -0.0012(2) 0.7139(2) 0.0373(6) Uani 1 1 d .
H58 H 0.6236 -0.0499 0.7600 0.045 Uiso 1 1 calc R
C59 C 0.6691(3) 0.09553(19) 0.7444(2) 0.0303(5) Uani 1 1 d .
H59 H 0.6975 0.1123 0.8112 0.036 Uiso 1 1 calc R
P2 P 0.76097(5) 0.41413(4) 0.51215(4) 0.01435(10) Uani 1 1 d .
C60 C 0.8530(2) 0.37880(17) 0.40748(15) 0.0183(4) Uani 1 1 d .
C61 C 0.8722(2) 0.28057(18) 0.39094(17) 0.0234(5) Uani 1 1 d .
H61 H 0.8440 0.2345 0.4358 0.028 Uiso 1 1 calc R
C62 C 0.9327(3) 0.2498(2) 0.30860(18) 0.0292(5) Uani 1 1 d .
H62 H 0.9447 0.1827 0.2971 0.035 Uiso 1 1 calc R
C63 C 0.9754(3) 0.3167(2) 0.24344(18) 0.0321(6) Uani 1 1 d .
H63 H 1.0173 0.2955 0.1876 0.039 Uiso 1 1 calc R
C64 C 0.9571(3) 0.4145(2) 0.25977(19) 0.0333(6) Uani 1 1 d .
H64 H 0.9864 0.4604 0.2152 0.040 Uiso 1 1 calc R
C65 C 0.8957(3) 0.44571(18) 0.34160(17) 0.0231(5) Uani 1 1 d .
H65 H 0.8828 0.5128 0.3525 0.028 Uiso 1 1 calc R
C66 C 0.5793(2) 0.37020(15) 0.46927(15) 0.0167(4) Uani 1 1 d .
C67 C 0.4774(2) 0.37875(17) 0.53395(17) 0.0212(4) Uani 1 1 d .
H67 H 0.5042 0.4038 0.5988 0.025 Uiso 1 1 calc R
C68 C 0.3365(2) 0.35066(18) 0.50375(19) 0.0256(5) Uani 1 1 d .
H68 H 0.2677 0.3566 0.5480 0.031 Uiso 1 1 calc R
C69 C 0.2973(3) 0.31425(19) 0.4094(2) 0.0321(6) Uani 1 1 d .
H69 H 0.2014 0.2950 0.3888 0.039 Uiso 1 1 calc R
C70 C 0.3967(3) 0.3058(2) 0.3453(2) 0.0322(6) Uani 1 1 d .
H70 H 0.3688 0.2811 0.2804 0.039 Uiso 1 1 calc R
C71 C 0.5377(3) 0.33306(18) 0.37454(17) 0.0244(5) Uani 1 1 d .
H71 H 0.6056 0.3263 0.3298 0.029 Uiso 1 1 calc R
C72 C 0.7581(2) 0.54706(15) 0.50664(15) 0.0153(4) Uani 1 1 d .
C73 C 0.8839(2) 0.60722(17) 0.52320(16) 0.0201(4) Uani 1 1 d .
H73 H 0.9697 0.5785 0.5336 0.024 Uiso 1 1 calc R
C74 C 0.8857(2) 0.70788(17) 0.52477(17) 0.0218(4) Uani 1 1 d .
H74 H 0.9722 0.7476 0.5359 0.026 Uiso 1 1 calc R
C75 C 0.7606(2) 0.75083(17) 0.51001(17) 0.0226(4) Uani 1 1 d .
H75 H 0.7609 0.8199 0.5122 0.027 Uiso 1 1 calc R
C76 C 0.6355(2) 0.69167(17) 0.49214(19) 0.0243(5) Uani 1 1 d .
H76 H 0.5499 0.7206 0.4814 0.029 Uiso 1 1 calc R
C77 C 0.6338(2) 0.59060(17) 0.48978(16) 0.0206(4) Uani 1 1 d .
H77 H 0.5474 0.5510 0.4766 0.025 Uiso 1 1 calc R
C78 C 0.9683(2) 0.28166(17) 0.61831(17) 0.0211(4) Uani 1 1 d .
O78 O 1.0412(2) 0.22498(14) 0.59908(14) 0.0324(4) Uani 1 1 d .
C79 C 0.9726(3) 0.47465(18) 0.68941(18) 0.0255(5) Uani 1 1 d .
O79 O 1.0568(2) 0.53674(15) 0.71287(16) 0.0413(5) Uani 1 1 d .
C80 C 0.9443(3) 0.24492(19) 0.83347(17) 0.0243(5) Uani 1 1 d .
O80 O 1.0157(2) 0.18311(15) 0.83186(14) 0.0359(5) Uani 1 1 d .
C81 C 0.9402(3) 0.4395(2) 0.89020(19) 0.0309(5) Uani 1 1 d .
O81 O 1.0139(3) 0.50269(18) 0.92800(17) 0.0480(6) Uani 1 1 d .
C82 C 0.7490(3) 0.3079(2) 0.94111(18) 0.0299(5) Uani 1 1 d .
O82 O 0.7035(2) 0.29639(17) 1.01360(14) 0.0412(5) Uani 1 1 d .

loop_
_atom_site_aniso_label
_atom_site_aniso_U_11
_atom_site_aniso_U_22
_atom_site_aniso_U_33
_atom_site_aniso_U_23
_atom_site_aniso_U_13
_atom_site_aniso_U_12
Co1 0.01284(12) 0.01272(12) 0.01194(12) 0.00149(9) 0.00220(10) 0.00286(10)
Fe1 0.01666(14) 0.01308(13) 0.01410(13) 0.00261(10) 0.00460(11) 0.00254(11)
C1 0.0191(10) 0.0160(9) 0.0139(9) 0.0008(7) 0.0019(7) 0.0049(8)
C2 0.0233(11) 0.0195(10) 0.0166(10) 0.0010(8) -0.0002(8) 0.0088(8)
C3 0.0208(10) 0.0188(10) 0.0183(10) -0.0012(8) 0.0008(8) 0.0064(8)
C4 0.0284(12) 0.0242(11) 0.0208(11) -0.0006(9) -0.0012(9) 0.0107(9)
C5 0.0236(12) 0.0297(13) 0.0302(13) 0.0043(10) 0.0047(10) 0.0055(10)
C6 0.0257(12) 0.0303(13) 0.0289(12) -0.0056(10) -0.0046(10) 0.0138(10)
C7 0.0396(15) 0.0357(14) 0.0203(11) -0.0055(10) -0.0066(10) 0.0156(12)
C8 0.0350(13) 0.0266(12) 0.0165(10) -0.0042(8) -0.0013(9) 0.0118(10)
C9 0.0532(18) 0.0417(15) 0.0193(12) -0.0081(10) 0.0002(11) 0.0232(13)
C10 0.0333(13) 0.0296(12) 0.0136(10) -0.0021(8) 0.0038(9) 0.0147(10)
C11 0.0143(9) 0.0116(8) 0.0146(9) 0.0031(7) 0.0025(7) 0.0025(7)
C12 0.0121(9) 0.0130(9) 0.0170(9) 0.0019(7) 0.0016(7) 0.0030(7)
C13 0.0175(9) 0.0138(9) 0.0148(9) 0.0027(7) 0.0049(7) 0.0056(7)
C14 0.0293(12) 0.0181(10) 0.0182(10) -0.0015(8) 0.0059(9) -0.0006(9)
C15 0.0479(16) 0.0234(12) 0.0200(11) -0.0050(9) 0.0105(11) -0.0013(11)
C16 0.0561(18) 0.0256(12) 0.0258(12) 0.0009(10) 0.0243(12) 0.0055(12)
C17 0.0338(13) 0.0238(12) 0.0335(13) 0.0029(10) 0.0200(11) 0.0023(10)
C18 0.0223(11) 0.0175(10) 0.0244(11) 0.0008(8) 0.0089(9) 0.0036(8)
P1 0.0125(2) 0.0130(2) 0.0118(2) 0.00054(17) 0.00100(17) 0.00239(18)
C19 0.0135(9) 0.0116(8) 0.0194(10) -0.0005(7) -0.0004(7) 0.0024(7)
C20 0.0216(11) 0.0177(10) 0.0197(10) 0.0013(8) -0.0020(8) 0.0029(8)
C21 0.0240(11) 0.0233(11) 0.0277(12) 0.0042(9) -0.0087(9) -0.0003(9)
C22 0.0150(10) 0.0251(12) 0.0411(14) 0.0080(10) -0.0064(10) -0.0005(9)
C23 0.0170(10) 0.0278(12) 0.0356(13) 0.0074(10) 0.0046(9) 0.0003(9)
C24 0.0177(10) 0.0191(10) 0.0235(11) 0.0036(8) 0.0030(8) 0.0010(8)
C25 0.0130(9) 0.0179(9) 0.0120(9) 0.0013(7) 0.0013(7) 0.0028(7)
C26 0.0166(10) 0.0186(10) 0.0177(10) 0.0015(8) 0.0030(8) 0.0046(8)
C27 0.0184(10) 0.0276(11) 0.0148(10) -0.0026(8) 0.0042(8) 0.0058(8)
C28 0.0194(10) 0.0383(13) 0.0133(9) 0.0069(9) 0.0049(8) 0.0095(9)
C29 0.0201(10) 0.0242(11) 0.0223(11) 0.0110(9) 0.0064(8) 0.0051(8)
C30 0.0146(9) 0.0197(10) 0.0189(10) 0.0037(8) 0.0034(8) 0.0022(8)
C31 0.0159(9) 0.0138(9) 0.0165(9) 0.0026(7) 0.0063(7) 0.0040(7)
C32 0.0241(11) 0.0219(11) 0.0196(10) -0.0022(8) -0.0008(8) 0.0069(9)
C33 0.0383(14) 0.0214(11) 0.0266(12) -0.0071(9) -0.0001(10) 0.0070(10)
C34 0.0332(13) 0.0204(11) 0.0311(13) -0.0002(9) 0.0093(10) 0.0107(10)
C35 0.0182(10) 0.0217(11) 0.0356(13) 0.0022(9) 0.0060(9) 0.0073(8)
C36 0.0177(10) 0.0185(10) 0.0279(12) -0.0012(8) 0.0024(9) 0.0010(8)
C37 0.0218(11) 0.0217(10) 0.0188(10) 0.0049(8) 0.0042(8) 0.0090(9)
O37 0.0390(11) 0.0480(12) 0.0241(9) 0.0048(8) 0.0126(8) 0.0250(9)
C38 0.0189(10) 0.0179(10) 0.0187(10) 0.0022(8) 0.0010(8) 0.0017(8)
O38 0.0275(9) 0.0346(10) 0.0299(10) 0.0036(8) -0.0083(8) -0.0019(8)
C39 0.0231(11) 0.0182(10) 0.0234(11) 0.0035(8) 0.0049(9) 0.0007(8)
O39 0.0281(10) 0.0293(10) 0.0371(10) -0.0009(8) -0.0015(8) -0.0044(8)
C40 0.0198(10) 0.0179(10) 0.0175(10) 0.0025(8) 0.0066(8) -0.0006(8)
O40 0.0306(9) 0.0178(8) 0.0350(9) 0.0039(7) 0.0113(7) 0.0056(7)
C41 0.0228(11) 0.0214(10) 0.0225(11) 0.0047(8) 0.0063(9) 0.0043(8)
O41 0.0326(10) 0.0473(12) 0.0283(9) 0.0079(8) 0.0158(8) 0.0085(9)
Co2 0.01412(13) 0.01702(13) 0.01308(13) -0.00052(10) 0.00075(10) 0.00233(10)
Fe2 0.02359(16) 0.02048(15) 0.01333(14) 0.00047(11) 0.00005(12) 0.00837(12)
C42 0.0212(11) 0.0216(10) 0.0184(10) 0.0006(8) -0.0007(8) 0.0051(8)
C43 0.0256(11) 0.0242(11) 0.0190(10) 0.0023(8) 0.0052(9) 0.0054(9)
C44 0.0312(13) 0.0230(11) 0.0201(11) 0.0028(8) 0.0091(9) 0.0049(9)
C45 0.0363(14) 0.0294(13) 0.0230(12) 0.0028(9) 0.0094(10) 0.0028(11)
C46 0.0306(13) 0.0279(12) 0.0251(12) 0.0043(9) 0.0059(10) 0.0022(10)
C47 0.0261(12) 0.0272(12) 0.0270(12) 0.0045(9) 0.0039(9) 0.0076(9)
C48 0.0283(13) 0.0280(12) 0.0329(13) 0.0004(10) 0.0044(10) 0.0126(10)
C49 0.0300(12) 0.0229(11) 0.0266(12) 0.0017(9) 0.0020(10) 0.0037(9)
C50 0.0386(15) 0.0183(11) 0.0412(15) 0.0022(10) -0.0017(12) 0.0053(10)
C51 0.0216(11) 0.0181(10) 0.0299(12) -0.0010(9) 0.0009(9) 0.0030(8)
C52 0.0173(10) 0.0236(11) 0.0142(9) 0.0022(8) -0.0002(8) 0.0027(8)
C53 0.0213(11) 0.0241(11) 0.0179(10) 0.0025(8) 0.0029(8) 0.0024(9)
C54 0.0230(11) 0.0210(11) 0.0252(11) -0.0014(8) 0.0039(9) 0.0053(9)
C55 0.0363(14) 0.0253(12) 0.0264(12) 0.0007(9) -0.0032(10) 0.0009(10)
C56 0.0375(15) 0.0322(14) 0.0356(15) -0.0102(11) -0.0009(12) 0.0002(11)
C57 0.0358(15) 0.0202(12) 0.0591(19) -0.0079(12) 0.0019(13) -0.0002(11)
C58 0.0426(16) 0.0231(13) 0.0469(17) 0.0081(11) 0.0057(13) 0.0024(11)
C59 0.0377(14) 0.0253(12) 0.0285(13) 0.0004(10) 0.0050(11) 0.0039(10)
P2 0.0128(2) 0.0164(2) 0.0138(2) -0.00008(18) 0.00172(18) 0.00154(19)
C60 0.0156(10) 0.0275(11) 0.0120(9) -0.0007(8) 0.0024(7) 0.0032(8)
C61 0.0217(11) 0.0275(12) 0.0208(10) -0.0031(9) 0.0003(8) 0.0055(9)
C62 0.0274(12) 0.0354(13) 0.0241(12) -0.0099(10) 0.0008(10) 0.0080(10)
C63 0.0262(12) 0.0496(16) 0.0201(11) -0.0111(11) 0.0070(9) 0.0033(11)
C64 0.0336(14) 0.0449(16) 0.0220(12) 0.0011(11) 0.0108(10) -0.0014(12)
C65 0.0248(12) 0.0258(11) 0.0183(11) -0.0001(8) 0.0048(9) -0.0014(9)
C66 0.0155(9) 0.0146(9) 0.0194(10) 0.0034(7) -0.0011(8) -0.0009(7)
C67 0.0180(10) 0.0225(11) 0.0230(11) 0.0036(8) 0.0014(8) 0.0011(8)
C68 0.0175(11) 0.0271(12) 0.0322(13) 0.0093(10) 0.0000(9) 0.0000(9)
C69 0.0222(12) 0.0294(13) 0.0410(15) 0.0090(11) -0.0104(10) -0.0078(10)
C70 0.0313(13) 0.0335(14) 0.0275(13) -0.0013(10) -0.0095(10) -0.0046(11)
C71 0.0258(12) 0.0253(11) 0.0206(11) 0.0000(9) -0.0024(9) -0.0001(9)
C72 0.0150(9) 0.0172(9) 0.0138(9) 0.0000(7) 0.0035(7) 0.0004(7)
C73 0.0157(10) 0.0242(11) 0.0206(10) 0.0018(8) 0.0030(8) 0.0024(8)
C74 0.0188(10) 0.0219(11) 0.0239(11) 0.0019(8) 0.0028(8) -0.0031(8)
C75 0.0246(11) 0.0185(10) 0.0261(11) 0.0036(8) 0.0090(9) 0.0016(8)
C76 0.0186(10) 0.0230(11) 0.0335(13) 0.0066(9) 0.0059(9) 0.0074(9)
C77 0.0158(10) 0.0232(11) 0.0235(11) 0.0058(9) 0.0031(8) 0.0024(8)
C78 0.0227(11) 0.0238(11) 0.0170(10) 0.0003(8) 0.0008(8) 0.0043(9)
O78 0.0304(10) 0.0345(10) 0.0340(10) -0.0040(8) 0.0052(8) 0.0142(8)
C79 0.0290(12) 0.0229(11) 0.0227(11) 0.0019(9) -0.0047(9) -0.0012(9)
O79 0.0427(12) 0.0348(11) 0.0402(11) 0.0042(9) -0.0133(9) -0.0128(9)
C80 0.0263(12) 0.0297(12) 0.0181(10) 0.0031(9) 0.0016(9) 0.0080(10)
O80 0.0388(11) 0.0408(11) 0.0330(10) 0.0088(8) 0.0077(8) 0.0229(9)
C81 0.0349(14) 0.0319(13) 0.0240(12) -0.0018(10) -0.0071(10) 0.0055(11)
O81 0.0505(13) 0.0480(13) 0.0385(12) -0.0109(10) -0.0160(10) -0.0050(10)
C82 0.0363(14) 0.0369(14) 0.0203(11) 0.0060(10) 0.0037(10) 0.0221(11)
O82 0.0496(13) 0.0587(14) 0.0224(9) 0.0127(9) 0.0103(9) 0.0308(11)

loop_
_atom_type_symbol
_atom_type_description
_atom_type_scat_dispersion_real
_atom_type_scat_dispersion_imag
_atom_type_scat_source
C C 0.0033 0.0016 'International Tables Vol C Tables 4.2.6.8 and 6.1.1.4'
H H 0.0000 0.0000 'International Tables Vol C Tables 4.2.6.8 and 6.1.1.4'
O O 0.0106 0.0060 'International Tables Vol C Tables 4.2.6.8 and 6.1.1.4'
P P 0.1023 0.0942 'International Tables Vol C Tables 4.2.6.8 and 6.1.1.4'
Fe Fe 0.3463 0.8444 'International Tables Vol C Tables 4.2.6.8 and 6.1.1.4'
Co Co 0.3494 0.9721 'International Tables Vol C Tables 4.2.6.8 and 6.1.1.4'

loop_
_geom_angle_atom_site_label_1
_geom_angle_atom_site_label_2
_geom_angle_atom_site_label_3
_geom_angle
C37 Co1 C38 100.81(10)
C37 Co1 C11 107.38(9)
C38 Co1 C11 144.74(9)
C37 Co1 C12 143.92(9)
C38 Co1 C12 105.22(9)
C11 Co1 C12 40.59(8)
C37 Co1 P1 98.87(7)
C38 Co1 P1 96.30(7)
C11 Co1 P1 99.77(6)
C12 Co1 P1 102.59(6)
C37 Co1 Fe1 99.64(7)
C38 Co1 Fe1 103.10(7)
C11 Co1 Fe1 52.05(6)
C12 Co1 Fe1 50.45(6)
P1 Co1 Fe1 150.034(19)
C40 Fe1 C39 94.27(10)
C40 Fe1 C41 102.37(10)
C39 Fe1 C41 94.14(11)
C40 Fe1 C12 102.55(9)
C39 Fe1 C12 97.86(10)
C41 Fe1 C12 151.36(10)
C40 Fe1 C11 111.96(9)
C39 Fe1 C11 132.79(9)
C41 Fe1 C11 116.02(10)
C12 Fe1 C11 39.99(8)
C40 Fe1 Co1 153.76(7)
C39 Fe1 Co1 90.86(7)
C41 Fe1 Co1 102.90(7)
C12 Fe1 Co1 51.22(6)
C11 Fe1 Co1 49.21(6)
C11 C1 C10 121.09(18)
C11 C1 C2 124.54(18)
C10 C1 C2 112.89(18)
C1 C2 C3 117.33(18)
C1 C2 C6 110.30(18)
C3 C2 C6 109.31(19)
C1 C2 H2 106.4
C3 C2 H2 106.4
C6 C2 H2 106.4
C4 C3 C5 108.92(19)
C4 C3 C2 109.79(18)
C5 C3 C2 113.50(19)
C4 C3 H3 108.2
C5 C3 H3 108.2
C2 C3 H3 108.2
C3 C4 H4A 109.5
C3 C4 H4B 109.5
H4A C4 H4B 109.5
C3 C4 H4C 109.5
H4A C4 H4C 109.5
H4B C4 H4C 109.5
C3 C5 H5A 109.5
C3 C5 H5B 109.5
H5A C5 H5B 109.5
C3 C5 H5C 109.5
H5A C5 H5C 109.5
H5B C5 H5C 109.5
C7 C6 C2 113.2(2)
C7 C6 H6A 108.9
C2 C6 H6A 108.9
C7 C6 H6B 108.9
C2 C6 H6B 108.9
H6A C6 H6B 107.8
C8 C7 C6 109.5(2)
C8 C7 H7A 109.8
C6 C7 H7A 109.8
C8 C7 H7B 109.8
C6 C7 H7B 109.8
H7A C7 H7B 108.2
C7 C8 C9 112.3(2)
C7 C8 C10 108.9(2)
C9 C8 C10 110.0(2)
C7 C8 H8 108.5
C9 C8 H8 108.5
C10 C8 H8 108.5
C8 C9 H9A 109.5
C8 C9 H9B 109.5
H9A C9 H9B 109.5
C8 C9 H9C 109.5
H9A C9 H9C 109.5
H9B C9 H9C 109.5
C1 C10 C8 115.8(2)
C1 C10 H10A 108.3
C8 C10 H10A 108.3
C1 C10 H10B 108.3
C8 C10 H10B 108.3
H10A C10 H10B 107.4
C12 C11 C1 137.86(19)
C12 C11 Co1 72.08(12)
C1 C11 Co1 136.31(16)
C12 C11 Fe1 68.35(12)
C1 C11 Fe1 85.76(13)
Co1 C11 Fe1 78.74(7)
C11 C12 C13 143.8(2)
C11 C12 Fe1 71.66(12)
C13 C12 Fe1 136.53(15)
C11 C12 Co1 67.33(12)
C13 C12 Co1 130.29(15)
Fe1 C12 Co1 78.33(7)
C14 C13 C18 118.16(19)
C14 C13 C12 121.03(19)
C18 C13 C12 120.77(19)
C13 C14 C15 120.9(2)
C13 C14 H14 119.6
C15 C14 H14 119.6
C16 C15 C14 120.1(2)
C16 C15 H15 119.9
C14 C15 H15 119.9
C17 C16 C15 119.8(2)
C17 C16 H16 120.1
C15 C16 H16 120.1
C16 C17 C18 120.5(2)
C16 C17 H17 119.7
C18 C17 H17 119.7
C17 C18 C13 120.5(2)
C17 C18 H18 119.8
C13 C18 H18 119.8
C19 P1 C31 104.61(10)
C19 P1 C25 103.07(9)
C31 P1 C25 100.99(9)
C19 P1 Co1 114.05(7)
C31 P1 Co1 113.96(7)
C25 P1 Co1 118.35(7)
C24 C19 C20 118.9(2)
C24 C19 P1 122.25(16)
C20 C19 P1 118.76(16)
C21 C20 C19 120.7(2)
C21 C20 H20 119.7
C19 C20 H20 119.7
C20 C21 C22 119.8(2)
C20 C21 H21 120.1
C22 C21 H21 120.1
C23 C22 C21 120.0(2)
C23 C22 H22 120.0
C21 C22 H22 120.0
C22 C23 C24 120.0(2)
C22 C23 H23 120.0
C24 C23 H23 120.0
C23 C24 C19 120.5(2)
C23 C24 H24 119.7
C19 C24 H24 119.7
C30 C25 C26 118.95(19)
C30 C25 P1 121.12(16)
C26 C25 P1 119.88(15)
C27 C26 C25 120.2(2)
C27 C26 H26 119.9
C25 C26 H26 119.9
C28 C27 C26 120.2(2)
C28 C27 H27 119.9
C26 C27 H27 119.9
C27 C28 C29 119.9(2)
C27 C28 H28 120.1
C29 C28 H28 120.1
C30 C29 C28 120.6(2)
C30 C29 H29 119.7
C28 C29 H29 119.7
C29 C30 C25 120.1(2)
C29 C30 H30 119.9
C25 C30 H30 119.9
C32 C31 C36 118.7(2)
C32 C31 P1 124.11(17)
C36 C31 P1 117.23(16)
C31 C32 C33 120.5(2)
C31 C32 H32 119.8
C33 C32 H32 119.8
C34 C33 C32 120.5(2)
C34 C33 H33 119.8
C32 C33 H33 119.8
C33 C34 C35 119.5(2)
C33 C34 H34 120.3
C35 C34 H34 120.3
C36 C35 C34 120.1(2)
C36 C35 H35 120.0
C34 C35 H35 120.0
C35 C36 C31 120.8(2)
C35 C36 H36 119.6
C31 C36 H36 119.6
O37 C37 Co1 178.1(2)
O38 C38 Co1 179.3(2)
O39 C39 Fe1 179.1(2)
O40 C40 Fe1 177.6(2)
O41 C41 Fe1 178.6(2)
C79 Co2 C78 101.72(12)
C79 Co2 C52 114.73(11)
C78 Co2 C52 134.98(10)
C79 Co2 C53 142.46(10)
C78 Co2 C53 95.05(10)
C52 Co2 C53 39.97(9)
C79 Co2 P2 98.48(8)
C78 Co2 P2 101.37(7)
C52 Co2 P2 98.54(7)
C53 Co2 P2 110.89(7)
C79 Co2 Fe2 91.83(8)
C78 Co2 Fe2 104.73(7)
C52 Co2 Fe2 51.17(6)
C53 Co2 Fe2 51.21(7)
P2 Co2 Fe2 149.30(2)
C80 Fe2 C82 97.24(11)
C80 Fe2 C81 100.23(12)
C82 Fe2 C81 94.05(13)
C80 Fe2 C52 126.46(10)
C82 Fe2 C52 113.77(11)
C81 Fe2 C52 118.69(11)
C80 Fe2 C53 89.31(10)
C82 Fe2 C53 113.63(12)
C81 Fe2 C53 149.43(11)
C52 Fe2 C53 39.08(9)
C80 Fe2 Co2 92.67(8)
C82 Fe2 Co2 161.56(9)
C81 Fe2 Co2 99.45(9)
C52 Fe2 Co2 48.39(6)
C53 Fe2 Co2 50.78(6)
C52 C42 C51 120.0(2)
C52 C42 C43 122.7(2)
C51 C42 C43 113.74(19)
C42 C43 C44 116.50(19)
C42 C43 C47 108.85(19)
C44 C43 C47 112.1(2)
C42 C43 H43 106.3
C44 C43 H43 106.3
C47 C43 H43 106.3
C46 C44 C45 108.4(2)
C46 C44 C43 115.2(2)
C45 C44 C43 110.6(2)
C46 C44 H44 107.4
C45 C44 H44 107.4
C43 C44 H44 107.4
C44 C45 H45A 109.5
C44 C45 H45B 109.5
H45A C45 H45B 109.5
C44 C45 H45C 109.5
H45A C45 H45C 109.5
H45B C45 H45C 109.5
C44 C46 H46A 109.5
C44 C46 H46B 109.5
H46A C46 H46B 109.5
C44 C46 H46C 109.5
H46A C46 H46C 109.5
H46B C46 H46C 109.5
C48 C47 C43 113.1(2)
C48 C47 H47A 109.0
C43 C47 H47A 109.0
C48 C47 H47B 109.0
C43 C47 H47B 109.0
H47A C47 H47B 107.8
C49 C48 C47 110.5(2)
C49 C48 H48A 109.5
C47 C48 H48A 109.5
C49 C48 H48B 109.5
C47 C48 H48B 109.5
H48A C48 H48B 108.1
C48 C49 C50 112.1(2)
C48 C49 C51 109.6(2)
C50 C49 C51 110.5(2)
C48 C49 H49 108.2
C50 C49 H49 108.2
C51 C49 H49 108.2
C49 C50 H50A 109.5
C49 C50 H50B 109.5
H50A C50 H50B 109.5
C49 C50 H50C 109.5
H50A C50 H50C 109.5
H50B C50 H50C 109.5
C42 C51 C49 113.6(2)
C42 C51 H51A 108.8
C49 C51 H51A 108.8
C42 C51 H51B 108.8
C49 C51 H51B 108.8
H51A C51 H51B 107.7
C53 C52 C42 138.1(2)
C53 C52 Co2 73.45(14)
C42 C52 Co2 135.52(18)
C53 C52 Fe2 71.15(14)
C42 C52 Fe2 83.66(13)
Co2 C52 Fe2 80.44(8)
C52 C53 C54 146.6(2)
C52 C53 Co2 66.58(13)
C54 C53 Co2 131.19(17)
C52 C53 Fe2 69.76(14)
C54 C53 Fe2 135.16(17)
Co2 C53 Fe2 78.01(9)
C59 C54 C55 118.6(2)
C59 C54 C53 120.3(2)
C55 C54 C53 121.1(2)
C56 C55 C54 120.5(3)
C56 C55 H55 119.7
C54 C55 H55 119.7
C55 C56 C57 120.5(3)
C55 C56 H56 119.7
C57 C56 H56 119.7
C58 C57 C56 119.3(3)
C58 C57 H57 120.3
C56 C57 H57 120.3
C57 C58 C59 120.4(3)
C57 C58 H58 119.8
C59 C58 H58 119.8
C54 C59 C58 120.6(3)
C54 C59 H59 119.7
C58 C59 H59 119.7
C66 P2 C60 101.54(10)
C66 P2 C72 101.77(9)
C60 P2 C72 103.97(10)
C66 P2 Co2 118.81(7)
C60 P2 Co2 115.19(7)
C72 P2 Co2 113.52(7)
C61 C60 C65 119.5(2)
C61 C60 P2 118.21(17)
C65 C60 P2 122.17(18)
C60 C61 C62 119.9(2)
C60 C61 H61 120.0
C62 C61 H61 120.0
C63 C62 C61 120.4(2)
C63 C62 H62 119.8
C61 C62 H62 119.8
C64 C63 C62 119.9(2)
C64 C63 H63 120.0
C62 C63 H63 120.0
C63 C64 C65 120.1(2)
C63 C64 H64 120.0
C65 C64 H64 120.0
C60 C65 C64 120.2(2)
C60 C65 H65 119.9
C64 C65 H65 119.9
C71 C66 C67 118.9(2)
C71 C66 P2 123.06(18)
C67 C66 P2 118.02(17)
C68 C67 C66 120.4(2)
C68 C67 H67 119.8
C66 C67 H67 119.8
C69 C68 C67 119.9(2)
C69 C68 H68 120.1
C67 C68 H68 120.1
C70 C69 C68 120.1(2)
C70 C69 H69 119.9
C68 C69 H69 119.9
C69 C70 C71 120.7(2)
C69 C70 H70 119.7
C71 C70 H70 119.7
C66 C71 C70 120.1(2)
C66 C71 H71 120.0
C70 C71 H71 120.0
C77 C72 C73 118.5(2)
C77 C72 P2 122.18(16)
C73 C72 P2 119.31(16)
C74 C73 C72 121.2(2)
C74 C73 H73 119.4
C72 C73 H73 119.4
C73 C74 C75 119.9(2)
C73 C74 H74 120.0
C75 C74 H74 120.0
C76 C75 C74 119.3(2)
C76 C75 H75 120.4
C74 C75 H75 120.4
C75 C76 C77 120.8(2)
C75 C76 H76 119.6
C77 C76 H76 119.6
C76 C77 C72 120.3(2)
C76 C77 H77 119.8
C72 C77 H77 119.8
O78 C78 Co2 176.6(2)
O79 C79 Co2 174.3(2)
O80 C80 Fe2 177.0(2)
O81 C81 Fe2 178.6(3)
O82 C82 Fe2 174.6(3)

loop_
_geom_bond_atom_site_label_1
_geom_bond_atom_site_label_2
_geom_bond_distance
Co1 C37 1.797(2)
Co1 C38 1.802(2)
Co1 C11 1.943(2)
Co1 C12 2.004(2)
Co1 P1 2.2173(6)
Co1 Fe1 2.5172(4)
Fe1 C40 1.781(2)
Fe1 C39 1.788(2)
Fe1 C41 1.810(2)
Fe1 C12 1.982(2)
Fe1 C11 2.024(2)
C1 C11 1.394(3)
C1 C10 1.529(3)
C1 C2 1.540(3)
C2 C3 1.546(3)
C2 C6 1.556(3)
C2 H2 1.0000
C3 C4 1.526(3)
C3 C5 1.537(3)
C3 H3 1.0000
C4 H4A 0.9800
C4 H4B 0.9800
C4 H4C 0.9800
C5 H5A 0.9800
C5 H5B 0.9800
C5 H5C 0.9800
C6 C7 1.526(4)
C6 H6A 0.9900
C6 H6B 0.9900
C7 C8 1.514(3)
C7 H7A 0.9900
C7 H7B 0.9900
C8 C9 1.522(3)
C8 C10 1.529(4)
C8 H8 1.0000
C9 H9A 0.9800
C9 H9B 0.9800
C9 H9C 0.9800
C10 H10A 0.9900
C10 H10B 0.9900
C11 C12 1.370(3)
C12 C13 1.464(3)
C13 C14 1.396(3)
C13 C18 1.400(3)
C14 C15 1.397(3)
C14 H14 0.9500
C15 C16 1.381(4)
C15 H15 0.9500
C16 C17 1.378(4)
C16 H16 0.9500
C17 C18 1.396(3)
C17 H17 0.9500
C18 H18 0.9500
P1 C19 1.821(2)
P1 C31 1.830(2)
P1 C25 1.831(2)
C19 C24 1.393(3)
C19 C20 1.396(3)
C20 C21 1.388(3)
C20 H20 0.9500
C21 C22 1.391(4)
C21 H21 0.9500
C22 C23 1.387(4)
C22 H22 0.9500
C23 C24 1.392(3)
C23 H23 0.9500
C24 H24 0.9500
C25 C30 1.402(3)
C25 C26 1.405(3)
C26 C27 1.394(3)
C26 H26 0.9500
C27 C28 1.385(3)
C27 H27 0.9500
C28 C29 1.388(3)
C28 H28 0.9500
C29 C30 1.387(3)
C29 H29 0.9500
C30 H30 0.9500
C31 C32 1.389(3)
C31 C36 1.393(3)
C32 C33 1.392(3)
C32 H32 0.9500
C33 C34 1.380(4)
C33 H33 0.9500
C34 C35 1.390(4)
C34 H34 0.9500
C35 C36 1.386(3)
C35 H35 0.9500
C36 H36 0.9500
C37 O37 1.140(3)
C38 O38 1.134(3)
C39 O39 1.138(3)
C40 O40 1.149(3)
C41 O41 1.150(3)
Co2 C79 1.789(2)
Co2 C78 1.799(2)
Co2 C52 1.921(2)
Co2 C53 2.007(2)
Co2 P2 2.2434(6)
Co2 Fe2 2.5340(5)
Fe2 C80 1.785(2)
Fe2 C82 1.792(3)
Fe2 C81 1.811(3)
Fe2 C52 2.002(2)
Fe2 C53 2.019(2)
C42 C52 1.405(3)
C42 C51 1.518(3)
C42 C43 1.539(3)
C43 C44 1.546(3)
C43 C47 1.548(3)
C43 H43 1.0000
C44 C46 1.528(4)
C44 C45 1.536(3)
C44 H44 1.0000
C45 H45A 0.9800
C45 H45B 0.9800
C45 H45C 0.9800
C46 H46A 0.9800
C46 H46B 0.9800
C46 H46C 0.9800
C47 C48 1.524(4)
C47 H47A 0.9900
C47 H47B 0.9900
C48 C49 1.521(4)
C48 H48A 0.9900
C48 H48B 0.9900
C49 C50 1.532(3)
C49 C51 1.533(3)
C49 H49 1.0000
C50 H50A 0.9800
C50 H50B 0.9800
C50 H50C 0.9800
C51 H51A 0.9900
C51 H51B 0.9900
C52 C53 1.345(3)
C53 C54 1.475(3)
C54 C59 1.392(4)
C54 C55 1.403(4)
C55 C56 1.380(4)
C55 H55 0.9500
C56 C57 1.394(4)
C56 H56 0.9500
C57 C58 1.383(5)
C57 H57 0.9500
C58 C59 1.392(4)
C58 H58 0.9500
C59 H59 0.9500
P2 C66 1.832(2)
P2 C60 1.837(2)
P2 C72 1.839(2)
C60 C61 1.393(3)
C60 C65 1.393(3)
C61 C62 1.393(3)
C61 H61 0.9500
C62 C63 1.385(4)
C62 H62 0.9500
C63 C64 1.385(4)
C63 H63 0.9500
C64 C65 1.394(3)
C64 H64 0.9500
C65 H65 0.9500
C66 C71 1.393(3)
C66 C67 1.399(3)
C67 C68 1.396(3)
C67 H67 0.9500
C68 C69 1.381(4)
C68 H68 0.9500
C69 C70 1.375(4)
C69 H69 0.9500
C70 C71 1.393(4)
C70 H70 0.9500
C71 H71 0.9500
C72 C77 1.392(3)
C72 C73 1.398(3)
C73 C74 1.384(3)
C73 H73 0.9500
C74 C75 1.393(3)
C74 H74 0.9500
C75 C76 1.387(3)
C75 H75 0.9500
C76 C77 1.389(3)
C76 H76 0.9500
C77 H77 0.9500
C78 O78 1.134(3)
C79 O79 1.137(3)
C80 O80 1.143(3)
C81 O81 1.143(3)
C82 O82 1.146(3)

loop_
_geom_torsion_atom_site_label_1
_geom_torsion_atom_site_label_2
_geom_torsion_atom_site_label_3
_geom_torsion_atom_site_label_4
_geom_torsion
C37 Co1 Fe1 C40 155.30(18)
C38 Co1 Fe1 C40 -101.12(18)
C11 Co1 Fe1 C40 50.71(18)
C12 Co1 Fe1 C40 -2.07(18)
P1 Co1 Fe1 C40 27.87(18)
C37 Co1 Fe1 C39 -103.23(11)
C38 Co1 Fe1 C39 0.35(10)
C11 Co1 Fe1 C39 152.18(11)
C12 Co1 Fe1 C39 99.40(11)
P1 Co1 Fe1 C39 129.35(8)
C37 Co1 Fe1 C41 -8.79(11)
C38 Co1 Fe1 C41 94.79(11)
C11 Co1 Fe1 C41 -113.38(11)
C12 Co1 Fe1 C41 -166.16(11)
P1 Co1 Fe1 C41 -136.21(9)
C37 Co1 Fe1 C12 157.37(11)
C38 Co1 Fe1 C12 -99.05(11)
C11 Co1 Fe1 C12 52.78(11)
P1 Co1 Fe1 C12 29.94(9)
C37 Co1 Fe1 C11 104.59(11)
C38 Co1 Fe1 C11 -151.83(10)
C12 Co1 Fe1 C11 -52.78(11)
P1 Co1 Fe1 C11 -22.84(8)
C11 C1 C2 C3 4.9(3)
C10 C1 C2 C3 171.0(2)
C11 C1 C2 C6 -121.1(2)
C10 C1 C2 C6 45.0(3)
C1 C2 C3 C4 152.9(2)
C6 C2 C3 C4 -80.6(2)
C1 C2 C3 C5 -84.9(2)
C6 C2 C3 C5 41.6(2)
C1 C2 C6 C7 -53.1(3)
C3 C2 C6 C7 176.5(2)
C2 C6 C7 C8 61.1(3)
C6 C7 C8 C9 179.1(2)
C6 C7 C8 C10 -58.8(3)
C11 C1 C10 C8 118.7(2)
C2 C1 C10 C8 -48.0(3)
C7 C8 C10 C1 54.2(3)
C9 C8 C10 C1 177.7(2)
C10 C1 C11 C12 144.9(3)
C2 C1 C11 C12 -50.0(4)
C10 C1 C11 Co1 25.3(3)
C2 C1 C11 Co1 -169.58(17)
C10 C1 C11 Fe1 94.2(2)
C2 C1 C11 Fe1 -100.7(2)
C37 Co1 C11 C12 -159.43(13)
C38 Co1 C11 C12 -17.9(2)
P1 Co1 C11 C12 97.99(11)
Fe1 Co1 C11 C12 -70.67(11)
C37 Co1 C11 C1 -17.3(2)
C38 Co1 C11 C1 124.3(2)
C12 Co1 C11 C1 142.2(3)
P1 Co1 C11 C1 -119.9(2)
Fe1 Co1 C11 C1 71.5(2)
C37 Co1 C11 Fe1 -88.76(9)
C38 Co1 C11 Fe1 52.78(17)
C12 Co1 C11 Fe1 70.67(11)
P1 Co1 C11 Fe1 168.66(4)
C40 Fe1 C11 C12 -83.33(14)
C39 Fe1 C11 C12 35.54(18)
C41 Fe1 C11 C12 159.68(13)
Co1 Fe1 C11 C12 75.02(11)
C40 Fe1 C11 C1 62.71(15)
C39 Fe1 C11 C1 -178.42(14)
C41 Fe1 C11 C1 -54.28(15)
C12 Fe1 C11 C1 146.04(18)
Co1 Fe1 C11 C1 -138.94(14)
C40 Fe1 C11 Co1 -158.35(8)
C39 Fe1 C11 Co1 -39.48(14)
C41 Fe1 C11 Co1 84.66(10)
C12 Fe1 C11 Co1 -75.02(11)
C1 C11 C12 C13 91.2(4)
Co1 C11 C12 C13 -128.0(3)
Fe1 C11 C12 C13 147.3(3)
C1 C11 C12 Fe1 -56.1(3)
Co1 C11 C12 Fe1 84.69(6)
C1 C11 C12 Co1 -140.8(3)
Fe1 C11 C12 Co1 -84.69(6)
C40 Fe1 C12 C11 109.32(13)
C39 Fe1 C12 C11 -154.49(13)
C41 Fe1 C12 C11 -40.6(3)
Co1 Fe1 C12 C11 -69.74(11)
C40 Fe1 C12 C13 -43.0(2)
C39 Fe1 C12 C13 53.1(2)
C41 Fe1 C12 C13 167.0(2)
C11 Fe1 C12 C13 -152.4(3)
Co1 Fe1 C12 C13 137.9(2)
C40 Fe1 C12 Co1 179.06(8)
C39 Fe1 C12 Co1 -84.75(9)
C41 Fe1 C12 Co1 29.1(2)
C11 Fe1 C12 Co1 69.74(11)
C37 Co1 C12 C11 34.7(2)
C38 Co1 C12 C11 169.41(13)
P1 Co1 C12 C11 -90.38(11)
Fe1 Co1 C12 C11 74.82(12)
C37 Co1 C12 C13 177.10(18)
C38 Co1 C12 C13 -48.2(2)
C11 Co1 C12 C13 142.4(3)
P1 Co1 C12 C13 52.0(2)
Fe1 Co1 C12 C13 -142.8(2)
C37 Co1 C12 Fe1 -40.11(18)
C38 Co1 C12 Fe1 94.59(9)
C11 Co1 C12 Fe1 -74.82(12)
P1 Co1 C12 Fe1 -165.20(4)
C11 C12 C13 C14 -167.9(3)
Fe1 C12 C13 C14 -36.1(3)
Co1 C12 C13 C14 84.5(3)
C11 C12 C13 C18 14.5(4)
Fe1 C12 C13 C18 146.31(19)
Co1 C12 C13 C18 -93.1(2)
C18 C13 C14 C15 0.3(3)
C12 C13 C14 C15 -177.4(2)
C13 C14 C15 C16 -0.4(4)
C14 C15 C16 C17 -0.4(4)
C15 C16 C17 C18 1.2(4)
C16 C17 C18 C13 -1.3(4)
C14 C13 C18 C17 0.5(3)
C12 C13 C18 C17 178.2(2)
C37 Co1 P1 C19 -104.05(10)
C38 Co1 P1 C19 153.93(10)
C11 Co1 P1 C19 5.44(10)
C12 Co1 P1 C19 46.76(10)
Fe1 Co1 P1 C19 23.53(9)
C37 Co1 P1 C31 15.99(11)
C38 Co1 P1 C31 -86.03(11)
C11 Co1 P1 C31 125.48(10)
C12 Co1 P1 C31 166.80(10)
Fe1 Co1 P1 C31 143.58(8)
C37 Co1 P1 C25 134.47(10)
C38 Co1 P1 C25 32.45(10)
C11 Co1 P1 C25 -116.04(10)
C12 Co1 P1 C25 -74.72(10)
Fe1 Co1 P1 C25 -97.95(8)
C31 P1 C19 C24 113.73(18)
C25 P1 C19 C24 8.5(2)
Co1 P1 C19 C24 -121.10(16)
C31 P1 C19 C20 -69.33(18)
C25 P1 C19 C20 -174.56(16)
Co1 P1 C19 C20 55.84(18)
C24 C19 C20 C21 -2.0(3)
P1 C19 C20 C21 -179.02(17)
C19 C20 C21 C22 2.1(3)
C20 C21 C22 C23 -0.1(4)
C21 C22 C23 C24 -1.9(4)
C22 C23 C24 C19 2.0(4)
C20 C19 C24 C23 -0.1(3)
P1 C19 C24 C23 176.84(18)
C19 P1 C25 C30 77.14(18)
C31 P1 C25 C30 -30.85(19)
Co1 P1 C25 C30 -155.94(15)
C19 P1 C25 C26 -100.33(18)
C31 P1 C25 C26 151.68(17)
Co1 P1 C25 C26 26.59(19)
C30 C25 C26 C27 0.1(3)
P1 C25 C26 C27 177.59(16)
C25 C26 C27 C28 0.6(3)
C26 C27 C28 C29 -0.5(3)
C27 C28 C29 C30 -0.3(3)
C28 C29 C30 C25 0.9(3)
C26 C25 C30 C29 -0.8(3)
P1 C25 C30 C29 -178.31(17)
C19 P1 C31 C32 15.6(2)
C25 P1 C31 C32 122.33(19)
Co1 P1 C31 C32 -109.66(18)
C19 P1 C31 C36 -165.45(17)
C25 P1 C31 C36 -58.68(18)
Co1 P1 C31 C36 69.32(18)
C36 C31 C32 C33 0.4(3)
P1 C31 C32 C33 179.33(19)
C31 C32 C33 C34 -0.3(4)
C32 C33 C34 C35 0.7(4)
C33 C34 C35 C36 -1.2(4)
C34 C35 C36 C31 1.3(4)
C32 C31 C36 C35 -0.9(3)
P1 C31 C36 C35 -179.90(18)
C79 Co2 Fe2 C80 -100.27(12)
C78 Co2 Fe2 C80 2.35(11)
C52 Co2 Fe2 C80 138.96(12)
C53 Co2 Fe2 C80 86.93(12)
P2 Co2 Fe2 C80 149.69(9)
C79 Co2 Fe2 C82 137.1(3)
C78 Co2 Fe2 C82 -120.3(3)
C52 Co2 Fe2 C82 16.3(3)
C53 Co2 Fe2 C82 -35.7(3)
P2 Co2 Fe2 C82 27.1(3)
C79 Co2 Fe2 C81 0.57(12)
C78 Co2 Fe2 C81 103.19(12)
C52 Co2 Fe2 C81 -120.20(13)
C53 Co2 Fe2 C81 -172.23(12)
P2 Co2 Fe2 C81 -109.47(10)
C79 Co2 Fe2 C52 120.77(12)
C78 Co2 Fe2 C52 -136.61(12)
C53 Co2 Fe2 C52 -52.03(12)
P2 Co2 Fe2 C52 10.72(10)
C79 Co2 Fe2 C53 172.80(12)
C78 Co2 Fe2 C53 -84.58(12)
C52 Co2 Fe2 C53 52.03(12)
P2 Co2 Fe2 C53 62.76(9)
C52 C42 C43 C44 18.9(3)
C51 C42 C43 C44 177.6(2)
C52 C42 C43 C47 -109.0(2)
C51 C42 C43 C47 49.7(3)
C42 C43 C44 C46 -82.8(3)
C47 C43 C44 C46 43.5(3)
C42 C43 C44 C45 153.9(2)
C47 C43 C44 C45 -79.8(3)
C42 C43 C47 C48 -54.1(3)
C44 C43 C47 C48 175.6(2)
C43 C47 C48 C49 59.3(3)
C47 C48 C49 C50 -180.0(2)
C47 C48 C49 C51 -56.9(3)
C52 C42 C51 C49 107.6(2)
C43 C42 C51 C49 -51.8(3)
C48 C49 C51 C42 54.0(3)
C50 C49 C51 C42 178.0(2)
C51 C42 C52 C53 150.9(3)
C43 C42 C52 C53 -51.6(4)
C51 C42 C52 Co2 29.2(3)
C43 C42 C52 Co2 -173.41(18)
C51 C42 C52 Fe2 98.6(2)
C43 C42 C52 Fe2 -104.0(2)
C79 Co2 C52 C53 -144.04(15)
C78 Co2 C52 C53 -3.1(2)
P2 Co2 C52 C53 112.47(13)
Fe2 Co2 C52 C53 -73.04(13)
C79 Co2 C52 C42 -0.3(3)
C78 Co2 C52 C42 140.6(2)
C53 Co2 C52 C42 143.7(3)
P2 Co2 C52 C42 -103.8(2)
Fe2 Co2 C52 C42 70.7(2)
C79 Co2 C52 Fe2 -71.00(11)
C78 Co2 C52 Fe2 69.94(14)
C53 Co2 C52 Fe2 73.04(13)
P2 Co2 C52 Fe2 -174.49(5)
C80 Fe2 C52 C53 21.02(19)
C82 Fe2 C52 C53 -98.77(16)
C81 Fe2 C52 C53 152.02(16)
Co2 Fe2 C52 C53 75.65(13)
C80 Fe2 C52 C42 167.07(15)
C82 Fe2 C52 C42 47.28(18)
C81 Fe2 C52 C42 -61.93(18)
C53 Fe2 C52 C42 146.0(2)
Co2 Fe2 C52 C42 -138.30(17)
C80 Fe2 C52 Co2 -54.63(14)
C82 Fe2 C52 Co2 -174.42(10)
C81 Fe2 C52 Co2 76.37(13)
C53 Fe2 C52 Co2 -75.65(13)
C42 C52 C53 C54 88.2(5)
Co2 C52 C53 C54 -130.3(4)
Fe2 C52 C53 C54 144.4(4)
C42 C52 C53 Co2 -141.6(3)
Fe2 C52 C53 Co2 -85.32(7)
C42 C52 C53 Fe2 -56.3(3)
Co2 C52 C53 Fe2 85.32(7)
C79 Co2 C53 C52 61.1(2)
C78 Co2 C53 C52 177.80(14)
P2 Co2 C53 C52 -77.99(13)
Fe2 Co2 C53 C52 72.94(13)
C79 Co2 C53 C54 -152.9(2)
C78 Co2 C53 C54 -36.2(2)
C52 Co2 C53 C54 146.0(3)
P2 Co2 C53 C54 68.0(2)
Fe2 Co2 C53 C54 -141.0(3)
C79 Co2 C53 Fe2 -11.86(19)
C78 Co2 C53 Fe2 104.86(9)
C52 Co2 C53 Fe2 -72.94(13)
P2 Co2 C53 Fe2 -150.93(4)
C80 Fe2 C53 C52 -163.23(15)
C82 Fe2 C53 C52 99.16(15)
C81 Fe2 C53 C52 -54.0(3)
Co2 Fe2 C53 C52 -69.22(13)
C80 Fe2 C53 C54 43.8(2)
C82 Fe2 C53 C54 -53.8(3)
C81 Fe2 C53 C54 153.0(2)
C52 Fe2 C53 C54 -152.9(3)
Co2 Fe2 C53 C54 137.8(3)
C80 Fe2 C53 Co2 -94.01(10)
C82 Fe2 C53 Co2 168.38(9)
C81 Fe2 C53 Co2 15.2(2)
C52 Fe2 C53 Co2 69.22(13)
C52 C53 C54 C59 -114.7(4)
Co2 C53 C54 C59 133.8(2)
Fe2 C53 C54 C59 14.5(4)
C52 C53 C54 C55 67.0(5)
Co2 C53 C54 C55 -44.5(3)
Fe2 C53 C54 C55 -163.8(2)
C59 C54 C55 C56 1.2(4)
C53 C54 C55 C56 179.5(3)
C54 C55 C56 C57 -1.2(5)
C55 C56 C57 C58 0.8(5)
C56 C57 C58 C59 -0.3(5)
C55 C54 C59 C58 -0.7(4)
C53 C54 C59 C58 -179.1(3)
C57 C58 C59 C54 0.3(5)
C79 Co2 P2 C66 -149.65(12)
C78 Co2 P2 C66 106.50(11)
C52 Co2 P2 C66 -32.89(11)
C53 Co2 P2 C66 6.55(11)
Fe2 Co2 P2 C66 -41.32(10)
C79 Co2 P2 C60 89.63(12)
C78 Co2 P2 C60 -14.22(11)
C52 Co2 P2 C60 -153.62(11)
C53 Co2 P2 C60 -114.17(11)
Fe2 Co2 P2 C60 -162.05(8)
C79 Co2 P2 C72 -30.09(11)
C78 Co2 P2 C72 -133.94(11)
C52 Co2 P2 C72 86.66(10)
C53 Co2 P2 C72 126.11(10)
Fe2 Co2 P2 C72 78.23(8)
C66 P2 C60 C61 -74.37(19)
C72 P2 C60 C61 -179.76(18)
Co2 P2 C60 C61 55.39(19)
C66 P2 C60 C65 101.5(2)
C72 P2 C60 C65 -3.9(2)
Co2 P2 C60 C65 -128.71(18)
C65 C60 C61 C62 -0.5(3)
P2 C60 C61 C62 175.53(18)
C60 C61 C62 C63 0.7(4)
C61 C62 C63 C64 -0.5(4)
C62 C63 C64 C65 0.0(4)
C61 C60 C65 C64 0.0(3)
P2 C60 C65 C64 -175.86(19)
C63 C64 C65 C60 0.3(4)
C60 P2 C66 C71 -7.2(2)
C72 P2 C66 C71 99.9(2)
Co2 P2 C66 C71 -134.68(17)
C60 P2 C66 C67 175.75(17)
C72 P2 C66 C67 -77.13(18)
Co2 P2 C66 C67 48.31(19)
C71 C66 C67 C68 -0.1(3)
P2 C66 C67 C68 177.01(18)
C66 C67 C68 C69 -0.1(4)
C67 C68 C69 C70 -0.1(4)
C68 C69 C70 C71 0.4(4)
C67 C66 C71 C70 0.5(3)
P2 C66 C71 C70 -176.53(19)
C69 C70 C71 C66 -0.6(4)
C66 P2 C72 C77 9.9(2)
C60 P2 C72 C77 115.12(19)
Co2 P2 C72 C77 -118.97(17)
C66 P2 C72 C73 -172.39(17)
C60 P2 C72 C73 -67.18(19)
Co2 P2 C72 C73 58.74(18)
C77 C72 C73 C74 1.2(3)
P2 C72 C73 C74 -176.59(17)
C72 C73 C74 C75 0.2(3)
C73 C74 C75 C76 -1.1(4)
C74 C75 C76 C77 0.6(4)
C75 C76 C77 C72 0.8(4)
C73 C72 C77 C76 -1.7(3)
P2 C72 C77 C76 176.00(18)
